data_7223484
loop_
_publ_author_name
'Perea-Cachero, Adelaida'
'Seoane, Beatriz'
'Diosdado, Beatriz'
'Tellez, Carlos'
'Coronas, Joaquin'

_publ_section_title
;
 Synthesis, structure and characterization of a layered coordination
 polymer based on Zn(II) and 6-(methylmercapto)purine
;
_journal_name_full 'RSC Adv.'
_journal_paper_doi 10.1039/C5RA23134E
_journal_year 2015
_chemical_formula_moiety 'C21 H24 N14 O5 S3 Zn2'
_chemical_formula_sum 'C21 H24 N14 O5 S3 Zn2'
_chemical_formula_weight 779.46
_chemical_name_systematic 'Desolvated UZAR-S12'
_space_group_crystal_system monoclinic
_space_group_IT_number 7
_space_group_name_Hall 'P -2yac'
_space_group_name_H-M_alt 'P 1 n 1'
_symmetry_space_group_name_Hall 'P -2yac'
_symmetry_space_group_name_H-M 'P 1 n 1'
_atom_sites_solution_hydrogens geom
_atom_sites_solution_primary direct
_atom_sites_solution_secondary difmap
_audit_creation_method SHELXL-2014/6
_audit_update_record
;
2015-09-28 deposited with the CCDC.
2015-12-14 downloaded from the CCDC.
;
_cell_angle_alpha 90
_cell_angle_beta 107.129(6)
_cell_angle_gamma 90
_cell_formula_units_Z 2
_cell_length_a 11.6757(8)
_cell_length_b 10.3908(4)
_cell_length_c 15.1045(7)
_cell_measurement_reflns_used 2030
_cell_measurement_temperature 296(1)
_cell_measurement_theta_max 21.7860
_cell_measurement_theta_min 3.4290
_cell_volume 1751.19(17)
_computing_cell_refinement
;
CrysAlisPro, Agilent Technologies,
Version 1.171.37.31 (release 14-01-2014 CrysAlis171 .NET)
(compiled Jan 14 2014,18:38:05)
;
_computing_data_collection
;
CrysAlisPro, Agilent Technologies,
Version 1.171.37.31 (release 14-01-2014 CrysAlis171 .NET)
(compiled Jan 14 2014,18:38:05)
;
_computing_data_reduction
;
CrysAlisPro, Agilent Technologies,
Version 1.171.37.31 (release 14-01-2014 CrysAlis171 .NET)
(compiled Jan 14 2014,18:38:05)
;
_computing_molecular_graphics Diamond
_computing_publication_material 'SHELXL-2014/6 (Sheldrick, 2014)'
_computing_structure_refinement 'SHELXL-2014/6 (Sheldrick, 2014)'
_computing_structure_solution
; 
SIR92
A. Altomare, G. Cascarano, C. Giacovazzo and A. Guagliardi, J. Appl.
 Crystallogr., 1994, 27, 435.
;
_diffrn_ambient_temperature 296(1)
_diffrn_detector 'CCD plate'
_diffrn_detector_area_resol_mean 16.3990
_diffrn_detector_type Sapphire3
_diffrn_measured_fraction_theta_full 0.995
_diffrn_measured_fraction_theta_max 0.995
_diffrn_measurement_device 'four-circle diffractometer'
_diffrn_measurement_device_type 'Xcalibur, Sapphire3'
_diffrn_measurement_method \w-scans
_diffrn_radiation_monochromator graphite
_diffrn_radiation_type MoK\a
_diffrn_radiation_wavelength 0.71073
_diffrn_reflns_av_R_equivalents 0.0996
_diffrn_reflns_av_unetI/netI 0.1439
_diffrn_reflns_laue_measured_fraction_full 0.995
_diffrn_reflns_laue_measured_fraction_max 0.995
_diffrn_reflns_limit_h_max 13
_diffrn_reflns_limit_h_min -13
_diffrn_reflns_limit_k_max 12
_diffrn_reflns_limit_k_min -12
_diffrn_reflns_limit_l_max 17
_diffrn_reflns_limit_l_min -17
_diffrn_reflns_number 18164
_diffrn_reflns_point_group_measured_fraction_full 0.993
_diffrn_reflns_point_group_measured_fraction_max 0.993
_diffrn_reflns_theta_full 25.000
_diffrn_reflns_theta_max 24.997
_diffrn_reflns_theta_min 3.269
_diffrn_source 'Enhance (Mo) X-ray Source'
_exptl_absorpt_coefficient_mu 1.600
_exptl_absorpt_correction_T_max 1.00000
_exptl_absorpt_correction_T_min 0.98591
_exptl_absorpt_correction_type multi-scan
_exptl_absorpt_process_details
;
CrysAlisPro, Agilent Technologies,
Version 1.171.37.31 (release 14-01-2014 CrysAlis171 .NET)
(compiled Jan 14 2014,18:38:05)
Multi-scan absorption correction using spherical harmonics,
 implemented in SCALE3 ABSPACK scaling algorithm.
;
_exptl_crystal_colour colourless
_exptl_crystal_density_diffrn 1.478
_exptl_crystal_description block
_exptl_crystal_F_000 792
_exptl_crystal_size_max 0.200
_exptl_crystal_size_mid 0.040
_exptl_crystal_size_min 0.020
_refine_diff_density_max 0.770
_refine_diff_density_min -0.398
_refine_diff_density_rms 0.093
_refine_ls_abs_structure_details
;
 Flack x determined using 1220 quotients [(I+)-(I-)]/[(I+)+(I-)]
 (Parsons, Flack and Wagner, Acta Cryst. B69 (2013) 249-259).
;
_refine_ls_abs_structure_Flack 0.27(2)
_refine_ls_extinction_method none
_refine_ls_goodness_of_fit_ref 1.007
_refine_ls_hydrogen_treatment constr
_refine_ls_matrix_type full
_refine_ls_number_parameters 408
_refine_ls_number_reflns 6141
_refine_ls_number_restraints 314
_refine_ls_restrained_S_all 0.985
_refine_ls_R_factor_all 0.1311
_refine_ls_R_factor_gt 0.0704
_refine_ls_shift/su_max 0.021
_refine_ls_shift/su_mean 0.000
_refine_ls_structure_factor_coef Fsqd
_refine_ls_weighting_details 'w=1/[\s^2^(Fo^2^)+(0.0452P)^2^] where P=(Fo^2^+2Fc^2^)/3'
_refine_ls_weighting_scheme calc
_refine_ls_wR_factor_gt 0.1284
_refine_ls_wR_factor_ref 0.1546
_reflns_Friedel_coverage 0.992
_reflns_friedel_fraction_full 0.991
_reflns_friedel_fraction_max 0.991
_reflns_number_gt 3599
_reflns_number_total 6141
_reflns_threshold_expression 'I > 2\s(I)'
_cod_data_source_file c5ra23134e2.cif
_cod_data_source_block shelx
_cod_database_code 7223484
_shelx_space_group_comment
;
The symmetry employed for this shelxl refinement is uniquely defined
by the following loop, which should always be used as a source of
symmetry information in preference to the above space-group names.
They are only intended as comments.
;
_shelx_estimated_absorpt_t_min 0.740
_shelx_estimated_absorpt_t_max 0.969
_shelxl_version_number 2014/6

loop_
_space_group_symop_operation_xyz
'x, y, z'
'x+1/2, -y, z+1/2'

loop_
_atom_site_label
_atom_site_type_symbol
_atom_site_fract_x
_atom_site_fract_y
_atom_site_fract_z
_atom_site_U_iso_or_equiv
_atom_site_adp_type
_atom_site_occupancy
_atom_site_site_symmetry_order
_atom_site_calc_flag
_atom_site_refinement_flags_posn
_atom_site_refinement_flags_adp
Zn1 Zn 0.39183(13) 1.14332(18) 0.73755(10) 0.0379(7) Uani 1 1 d . .
Zn2 Zn 0.30580(13) 0.64391(17) 0.53947(10) 0.0343(6) Uani 1 1 d . .
N1 N 0.3738(15) 0.9512(12) 0.7253(10) 0.034(4) Uani 1 1 d . U
C1 C 0.3420(18) 0.8884(17) 0.6455(14) 0.030(4) Uani 1 1 d . U
H1 H 0.3156 0.9311 0.5890 0.035 Uiso 1 1 calc R U
N2 N 0.3499(12) 0.7594(13) 0.6508(10) 0.034(4) Uani 1 1 d . U
C2 C 0.393(2) 0.7406(16) 0.7417(13) 0.042(5) Uani 1 1 d . U
N3 N 0.4183(19) 0.6204(14) 0.7853(11) 0.070(7) Uani 1 1 d . U
C3 C 0.465(2) 0.6314(18) 0.8747(14) 0.071(8) Uani 1 1 d . U
H3 H 0.4924 0.5545 0.9052 0.085 Uiso 1 1 calc R U
N4 N 0.4812(17) 0.7348(14) 0.9302(10) 0.064(5) Uani 1 1 d . U
C4 C 0.448(2) 0.8476(17) 0.8871(15) 0.058(7) Uani 1 1 d . U
C5 C 0.4077(18) 0.8544(15) 0.7886(13) 0.035(5) Uani 1 1 d . U
S1 S 0.4654(6) 0.9831(5) 0.9552(3) 0.074(2) Uani 1 1 d . U
C6 C 0.5347(19) 0.924(2) 1.0679(12) 0.066(6) Uani 1 1 d . U
H6A H 0.5481 0.9935 1.1115 0.099 Uiso 1 1 calc R U
H6B H 0.4836 0.8608 1.0836 0.099 Uiso 1 1 calc R U
H6C H 0.6099 0.8847 1.0700 0.099 Uiso 1 1 calc R U
N5 N 0.4754(10) 1.2508(11) 0.8529(8) 0.035(3) Uani 1 1 d . .
C7 C 0.0928(19) 0.740(2) 0.3887(14) 0.040(3) Uani 1 1 d . U
H7 H 0.1465 0.7706 0.3586 0.048 Uiso 1 1 calc R U
N6 N 0.1283(11) 0.6828(11) 0.4731(8) 0.040(3) Uani 1 1 d . U
C8 C -0.0703(14) 0.7036(13) 0.4198(10) 0.033(3) Uani 1 1 d . U
N7 N -0.1849(11) 0.6940(11) 0.4169(9) 0.045(3) Uani 1 1 d . U
C9 C -0.2029(15) 0.6403(15) 0.4889(12) 0.057(5) Uani 1 1 d . U
H9 H -0.2822 0.6382 0.4898 0.068 Uiso 1 1 calc R U
N8 N -0.1235(15) 0.5876(15) 0.5621(11) 0.056(4) Uani 1 1 d . U
C10 C -0.0070(17) 0.5989(16) 0.5634(11) 0.044(4) Uani 1 1 d . U
C11 C 0.0227(13) 0.6602(13) 0.4945(10) 0.032(3) Uani 1 1 d . U
S2 S 0.1049(5) 0.5277(6) 0.6565(4) 0.0803(19) Uani 1 1 d . U
C12 C 0.0214(19) 0.433(2) 0.7115(15) 0.109(9) Uani 1 1 d . U
H12A H 0.0747 0.3898 0.7636 0.164 Uiso 1 1 calc R U
H12B H -0.0323 0.4871 0.7322 0.164 Uiso 1 1 calc R U
H12C H -0.0240 0.3704 0.6685 0.164 Uiso 1 1 calc R U
N9 N 0.3269(14) 0.4543(13) 0.5510(11) 0.039(4) Uani 1 1 d . U
C13 C 0.360(2) 0.3908(18) 0.6326(15) 0.044(5) Uani 1 1 d . U
H13 H 0.3862 0.4342 0.6887 0.052 Uiso 1 1 calc R U
N10 N 0.3516(14) 0.2612(13) 0.6287(10) 0.041(4) Uani 1 1 d . U
C14 C 0.3122(19) 0.2354(17) 0.5328(13) 0.038(4) Uani 1 1 d . U
N11 N 0.2875(18) 0.1221(15) 0.4972(12) 0.057(5) Uani 1 1 d . U
C15 C 0.263(3) 0.126(2) 0.4038(16) 0.093(10) Uani 1 1 d . U
H15 H 0.2569 0.0471 0.3732 0.111 Uiso 1 1 calc R U
N12 N 0.2471(18) 0.2365(16) 0.3492(11) 0.078(6) Uani 1 1 d . U
C16 C 0.261(2) 0.3519(17) 0.3908(14) 0.048(5) Uani 1 1 d . U
C17 C 0.3004(19) 0.3561(17) 0.4872(14) 0.041(5) Uani 1 1 d . U
S3 S 0.2587(6) 0.4916(5) 0.3268(3) 0.0630(17) Uani 1 1 d . U
C18 C 0.187(2) 0.4367(19) 0.2092(13) 0.075(7) Uani 1 1 d . U
H18A H 0.1810 0.5072 0.1670 0.113 Uiso 1 1 calc R U
H18B H 0.2345 0.3693 0.1939 0.113 Uiso 1 1 calc R U
H18C H 0.1087 0.4045 0.2047 0.113 Uiso 1 1 calc R U
O1 O 0.5814(12) 1.1138(12) 0.7176(9) 0.069(4) Uani 1 1 d . .
C19 C 0.619(2) 1.024(2) 0.6842(14) 0.074(6) Uani 1 1 d . .
H19 H 0.5678 0.9572 0.6578 0.089 Uiso 1 1 calc R U
N13 N 0.7372(17) 1.0189(17) 0.6843(11) 0.077(5) Uani 1 1 d . .
C20 C 0.776(2) 0.900(2) 0.641(2) 0.127(10) Uani 1 1 d . .
H20A H 0.7975 0.9254 0.5866 0.190 Uiso 1 1 calc R U
H20B H 0.7108 0.8399 0.6235 0.190 Uiso 1 1 calc R U
H20C H 0.8436 0.8610 0.6845 0.190 Uiso 1 1 calc R U
C21 C 0.812(2) 1.118(3) 0.7148(18) 0.105(10) Uani 1 1 d . .
H21A H 0.7664 1.1945 0.7161 0.157 Uiso 1 1 calc R U
H21B H 0.8604 1.1310 0.6740 0.157 Uiso 1 1 calc R U
H21C H 0.8629 1.0998 0.7761 0.157 Uiso 1 1 calc R U
O2 O 0.2260(13) 1.1529(11) 0.7695(10) 0.064(4) Uani 1 1 d . .
O3 O 0.3605(11) 0.7595(12) 0.4491(8) 0.069(4) Uani 1 1 d . .
N14 N 0.4675(17) 0.7345(16) 0.4584(11) 0.067(4) Uani 1 1 d . .
O4 O 0.5116(15) 0.6544(16) 0.5181(11) 0.088(6) Uani 1 1 d . .
O5 O 0.5277(13) 0.7863(15) 0.4124(11) 0.113(6) Uani 1 1 d . .

loop_
_atom_site_aniso_label
_atom_site_aniso_U_11
_atom_site_aniso_U_22
_atom_site_aniso_U_33
_atom_site_aniso_U_23
_atom_site_aniso_U_13
_atom_site_aniso_U_12
Zn1 0.0504(15) 0.0256(13) 0.0268(14) -0.0007(11) -0.0056(12) 0.0005(12)
Zn2 0.0467(14) 0.0245(12) 0.0246(13) 0.0021(10) -0.0003(11) 0.0028(11)
N1 0.056(10) 0.023(6) 0.024(6) 0.005(5) 0.012(6) -0.003(6)
C1 0.040(11) 0.024(6) 0.022(6) 0.004(5) 0.005(6) -0.001(7)
N2 0.043(9) 0.022(5) 0.028(6) 0.004(5) -0.001(6) 0.001(6)
C2 0.066(13) 0.024(6) 0.026(6) 0.002(5) -0.002(7) 0.002(7)
N3 0.142(18) 0.020(6) 0.025(7) 0.001(5) -0.014(8) 0.002(8)
C3 0.14(2) 0.025(7) 0.029(7) 0.002(6) -0.011(9) 0.005(9)
N4 0.122(15) 0.029(6) 0.026(7) 0.000(5) 0.002(7) 0.000(7)
C4 0.112(18) 0.030(7) 0.024(6) 0.003(5) 0.008(7) -0.001(8)
C5 0.058(13) 0.022(6) 0.022(5) 0.006(4) 0.007(6) -0.003(7)
S1 0.139(6) 0.037(3) 0.027(3) -0.002(3) -0.003(3) 0.010(3)
C6 0.081(15) 0.096(16) 0.018(7) 0.001(8) 0.008(8) 0.007(12)
N5 0.028(7) 0.040(7) 0.028(7) -0.003(6) -0.006(6) 0.000(6)
C7 0.044(8) 0.043(8) 0.031(6) 0.009(5) 0.006(6) 0.003(6)
N6 0.053(6) 0.037(7) 0.026(6) 0.004(5) 0.007(5) 0.002(5)
C8 0.044(6) 0.026(7) 0.028(7) -0.001(6) 0.007(5) 0.000(6)
N7 0.042(6) 0.048(8) 0.042(7) 0.018(6) 0.009(5) 0.003(6)
C9 0.042(7) 0.072(11) 0.056(8) 0.031(8) 0.015(6) 0.007(7)
N8 0.057(7) 0.058(9) 0.052(8) 0.018(7) 0.016(6) 0.015(7)
C10 0.055(7) 0.046(9) 0.030(7) 0.006(6) 0.011(5) 0.010(6)
C11 0.043(6) 0.024(7) 0.025(6) -0.001(5) 0.005(5) 0.002(5)
S2 0.062(3) 0.119(5) 0.061(3) 0.049(4) 0.018(3) 0.021(3)
C12 0.087(15) 0.147(19) 0.094(16) 0.090(15) 0.027(12) 0.032(13)
N9 0.049(10) 0.024(6) 0.034(7) 0.004(5) -0.001(7) 0.004(6)
C13 0.062(14) 0.028(6) 0.029(7) -0.002(5) -0.007(7) -0.001(8)
N10 0.068(11) 0.023(6) 0.027(6) 0.001(5) 0.007(7) 0.005(7)
C14 0.051(11) 0.031(6) 0.027(6) -0.001(5) 0.004(7) 0.001(7)
N11 0.091(14) 0.035(7) 0.040(7) -0.011(6) 0.009(8) -0.003(7)
C15 0.19(3) 0.035(8) 0.042(8) -0.012(6) 0.017(10) -0.008(10)
N12 0.138(16) 0.038(7) 0.041(8) -0.010(5) 0.003(9) -0.008(8)
C16 0.071(14) 0.031(6) 0.033(6) -0.001(5) 0.004(7) -0.006(7)
C17 0.055(13) 0.033(7) 0.030(5) 0.000(5) 0.003(6) -0.003(7)
S3 0.120(5) 0.036(3) 0.033(3) 0.006(2) 0.023(3) 0.005(3)
C18 0.127(19) 0.049(13) 0.040(8) 0.011(7) 0.009(9) 0.010(12)
O1 0.081(10) 0.059(8) 0.070(9) -0.026(7) 0.027(8) 0.000(7)
C19 0.073(16) 0.081(16) 0.077(17) -0.020(14) 0.034(14) -0.007(13)
N13 0.096(15) 0.082(13) 0.064(11) -0.004(10) 0.041(11) -0.017(11)
C20 0.15(3) 0.087(17) 0.17(3) -0.052(19) 0.09(2) -0.002(17)
C21 0.074(17) 0.14(2) 0.12(2) -0.067(18) 0.050(17) -0.041(16)
O2 0.068(9) 0.050(8) 0.066(10) -0.016(7) 0.008(8) -0.010(7)
O3 0.042(8) 0.109(11) 0.053(8) -0.010(7) 0.011(7) 0.003(7)
N14 0.063(12) 0.083(12) 0.047(10) 0.013(9) 0.005(9) -0.019(10)
O4 0.089(13) 0.109(13) 0.064(11) 0.034(9) 0.022(10) 0.007(9)
O5 0.060(9) 0.155(14) 0.123(14) 0.083(12) 0.028(10) -0.004(9)

loop_
_atom_type_symbol
_atom_type_description
_atom_type_scat_dispersion_real
_atom_type_scat_dispersion_imag
_atom_type_scat_source
C C 0.0033 0.0016 'International Tables Vol C Tables 4.2.6.8 and 6.1.1.4'
H H 0.0000 0.0000 'International Tables Vol C Tables 4.2.6.8 and 6.1.1.4'
N N 0.0061 0.0033 'International Tables Vol C Tables 4.2.6.8 and 6.1.1.4'
O O 0.0106 0.0060 'International Tables Vol C Tables 4.2.6.8 and 6.1.1.4'
S S 0.1246 0.1234 'International Tables Vol C Tables 4.2.6.8 and 6.1.1.4'
Zn Zn 0.2839 1.4301 'International Tables Vol C Tables 4.2.6.8 and 6.1.1.4'

loop_
_geom_angle_atom_site_label_1
_geom_angle_atom_site_label_2
_geom_angle_atom_site_label_3
_geom_angle
_geom_angle_site_symmetry_1
_geom_angle_site_symmetry_3
N10 Zn1 N1 122.8(6) 1_565 .
N10 Zn1 N5 107.6(5) 1_565 .
N1 Zn1 N5 128.9(5) . .
N10 Zn1 O2 98.6(6) 1_565 .
N1 Zn1 O2 89.4(6) . .
N5 Zn1 O2 91.1(5) . .
N10 Zn1 O1 88.6(6) 1_565 .
N1 Zn1 O1 86.3(6) . .
N5 Zn1 O1 87.1(5) . .
O2 Zn1 O1 172.8(5) . .
N9 Zn2 N2 121.7(6) . .
N9 Zn2 O3 125.6(6) . .
N2 Zn2 O3 98.9(5) . .
N9 Zn2 N6 108.6(6) . .
N2 Zn2 N6 105.3(5) . .
O3 Zn2 N6 91.5(5) . .
C1 N1 C5 102.8(14) . .
C1 N1 Zn1 124.5(12) . .
C5 N1 Zn1 131.8(13) . .
N1 C1 N2 116.2(16) . .
N1 C1 H1 121.9 . .
N2 C1 H1 121.9 . .
C2 N2 C1 101.9(15) . .
C2 N2 Zn2 134.7(12) . .
C1 N2 Zn2 123.4(13) . .
N2 C2 C5 111.1(17) . .
N2 C2 N3 125.4(16) . .
C5 C2 N3 123.5(18) . .
C3 N3 C2 112.0(16) . .
N3 C3 N4 131.0(19) . .
N3 C3 H3 114.5 . .
N4 C3 H3 114.5 . .
C3 N4 C4 115.4(18) . .
N4 C4 C5 120.7(18) . .
N4 C4 S1 117.3(17) . .
C5 C4 S1 121.9(13) . .
N1 C5 C2 108.0(18) . .
N1 C5 C4 135.1(16) . .
C2 C5 C4 116.9(17) . .
C4 S1 C6 103.3(11) . .
S1 C6 H6A 109.5 . .
S1 C6 H6B 109.5 . .
H6A C6 H6B 109.5 . .
S1 C6 H6C 109.5 . .
H6A C6 H6C 109.5 . .
H6B C6 H6C 109.5 . .
C7 N5 C8 105.0(14) 2_575 2_575
C7 N5 Zn1 124.1(12) 2_575 .
C8 N5 Zn1 128.8(10) 2_575 .
N5 C7 N6 114.0(18) 2_474 .
N5 C7 H7 123.0 2_474 .
N6 C7 H7 123.0 . .
C7 N6 C11 104.4(14) . .
C7 N6 Zn2 121.9(12) . .
C11 N6 Zn2 133.7(9) . .
N7 C8 N5 127.8(13) . 2_474
N7 C8 C11 122.6(14) . .
N5 C8 C11 109.5(14) 2_474 .
C9 N7 C8 114.6(14) . .
N7 C9 N8 128.9(17) . .
N7 C9 H9 115.5 . .
N8 C9 H9 115.5 . .
C9 N8 C10 115.2(16) . .
C11 C10 N8 120.8(16) . .
C11 C10 S2 120.7(14) . .
N8 C10 S2 118.4(13) . .
C10 C11 N6 135.2(14) . .
C10 C11 C8 117.6(15) . .
N6 C11 C8 106.9(13) . .
C12 S2 C10 103.1(9) . .
S2 C12 H12A 109.5 . .
S2 C12 H12B 109.5 . .
H12A C12 H12B 109.5 . .
S2 C12 H12C 109.5 . .
H12A C12 H12C 109.5 . .
H12B C12 H12C 109.5 . .
C13 N9 C17 102.8(15) . .
C13 N9 Zn2 124.0(13) . .
C17 N9 Zn2 132.7(13) . .
N9 C13 N10 116.8(18) . .
N9 C13 H13 121.6 . .
N10 C13 H13 121.6 . .
C13 N10 C14 103.4(15) . .
C13 N10 Zn1 125.5(13) . 1_545
C14 N10 Zn1 131.1(11) . 1_545
N11 C14 N10 124.5(17) . .
N11 C14 C17 128.8(19) . .
N10 C14 C17 106.6(16) . .
C14 N11 C15 111.2(18) . .
N11 C15 N12 126(2) . .
N11 C15 H15 117.0 . .
N12 C15 H15 117.0 . .
C16 N12 C15 119.0(19) . .
N12 C16 C17 118.4(18) . .
N12 C16 S3 120.4(17) . .
C17 C16 S3 120.1(14) . .
N9 C17 C16 133.9(16) . .
N9 C17 C14 110.3(19) . .
C16 C17 C14 115.8(17) . .
C16 S3 C18 102.1(10) . .
S3 C18 H18A 109.5 . .
S3 C18 H18B 109.5 . .
H18A C18 H18B 109.5 . .
S3 C18 H18C 109.5 . .
H18A C18 H18C 109.5 . .
H18B C18 H18C 109.5 . .
C19 O1 Zn1 129.3(14) . .
O1 C19 N13 121(2) . .
O1 C19 H19 119.3 . .
N13 C19 H19 119.3 . .
C21 N13 C19 121(2) . .
C21 N13 C20 121.5(19) . .
C19 N13 C20 117.0(18) . .
N13 C20 H20A 109.5 . .
N13 C20 H20B 109.5 . .
H20A C20 H20B 109.5 . .
N13 C20 H20C 109.5 . .
H20A C20 H20C 109.5 . .
H20B C20 H20C 109.5 . .
N13 C21 H21A 109.5 . .
N13 C21 H21B 109.5 . .
H21A C21 H21B 109.5 . .
N13 C21 H21C 109.5 . .
H21A C21 H21C 109.5 . .
H21B C21 H21C 109.5 . .
N14 O3 Zn2 107.6(11) . .
O4 N14 O3 114.5(18) . .
O4 N14 O5 121.3(19) . .
O3 N14 O5 124.1(17) . .

loop_
_geom_bond_atom_site_label_1
_geom_bond_atom_site_label_2
_geom_bond_distance
_geom_bond_site_symmetry_2
Zn1 N10 1.993(14) 1_565
Zn1 N1 2.010(13) .
Zn1 N5 2.058(11) .
Zn1 O2 2.131(15) .
Zn1 O1 2.341(13) .
Zn2 N9 1.987(13) .
Zn2 N2 2.006(14) .
Zn2 O3 2.055(13) .
Zn2 N6 2.060(12) .
N1 C1 1.32(2) .
N1 C5 1.36(2) .
C1 N2 1.345(18) .
C1 H1 0.9300 .
N2 C2 1.33(2) .
C2 C5 1.36(2) .
C2 N3 1.40(2) .
N3 C3 1.30(2) .
C3 N4 1.34(2) .
C3 H3 0.9300 .
N4 C4 1.34(2) .
C4 C5 1.42(2) .
C4 S1 1.72(2) .
S1 C6 1.768(19) .
C6 H6A 0.9600 .
C6 H6B 0.9600 .
C6 H6C 0.9600 .
N5 C7 1.32(2) 2_575
N5 C8 1.358(17) 2_575
C7 N5 1.32(2) 2_474
C7 N6 1.36(2) .
C7 H7 0.9300 .
N6 C11 1.384(17) .
C8 N7 1.330(18) .
C8 N5 1.358(17) 2_474
C8 C11 1.391(18) .
N7 C9 1.294(18) .
C9 N8 1.33(2) .
C9 H9 0.9300 .
N8 C10 1.36(2) .
C10 C11 1.35(2) .
C10 S2 1.775(16) .
S2 C12 1.756(19) .
C12 H12A 0.9600 .
C12 H12B 0.9600 .
C12 H12C 0.9600 .
N9 C13 1.35(2) .
N9 C17 1.37(2) .
C13 N10 1.350(19) .
C13 H13 0.9300 .
N10 C14 1.41(2) .
N10 Zn1 1.993(14) 1_545
C14 N11 1.29(2) .
C14 C17 1.42(2) .
N11 C15 1.35(2) .
C15 N12 1.40(2) .
C15 H15 0.9300 .
N12 C16 1.34(2) .
C16 C17 1.39(3) .
C16 S3 1.740(19) .
S3 C18 1.82(2) .
C18 H18A 0.9600 .
C18 H18B 0.9600 .
C18 H18C 0.9600 .
O1 C19 1.20(2) .
C19 N13 1.38(2) .
C19 H19 0.9300 .
N13 C21 1.34(2) .
N13 C20 1.53(2) .
C20 H20A 0.9600 .
C20 H20B 0.9600 .
C20 H20C 0.9600 .
C21 H21A 0.9600 .
C21 H21B 0.9600 .
C21 H21C 0.9600 .
O3 N14 1.242(18) .
N14 O4 1.225(19) .
N14 O5 1.246(18) .

loop_
_geom_hbond_atom_site_label_D
_geom_hbond_atom_site_label_H
_geom_hbond_atom_site_label_A
_geom_hbond_distance_DH
_geom_hbond_distance_HA
_geom_hbond_distance_DA
_geom_hbond_angle_DHA
_geom_hbond_site_symmetry_A
C6 H6C N11 0.96 2.62 3.46(3) 145.9 2_565
C13 H13 N3 0.93 2.38 3.25(3) 154.4 .
C1 H1 N11 0.93 2.39 3.24(3) 151.8 1_565
C7 H7 O1 0.93 2.37 2.97(2) 121.8 2_474
C7 H7 O3 0.93 2.47 2.99(2) 115.5 .
C9 H9 O4 0.93 2.57 3.49(2) 170.2 1_455
C21 H21A O1 0.96 2.32 2.71(3) 103.0 .

loop_
_geom_torsion_atom_site_label_1
_geom_torsion_atom_site_label_2
_geom_torsion_atom_site_label_3
_geom_torsion_atom_site_label_4
_geom_torsion
_geom_torsion_site_symmetry_1
_geom_torsion_site_symmetry_4
C5 N1 C1 N2 1(2) . .
Zn1 N1 C1 N2 171.5(13) . .
N1 C1 N2 C2 -2(2) . .
N1 C1 N2 Zn2 179.7(13) . .
C1 N2 C2 C5 1(2) . .
Zn2 N2 C2 C5 179.9(14) . .
C1 N2 C2 N3 180(2) . .
Zn2 N2 C2 N3 -2(3) . .
N2 C2 N3 C3 177(2) . .
C5 C2 N3 C3 -5(3) . .
C2 N3 C3 N4 8(4) . .
N3 C3 N4 C4 -3(4) . .
C3 N4 C4 C5 -4(4) . .
C3 N4 C4 S1 179.4(19) . .
C1 N1 C5 C2 0(2) . .
Zn1 N1 C5 C2 -169.4(13) . .
C1 N1 C5 C4 -178(3) . .
Zn1 N1 C5 C4 13(4) . .
N2 C2 C5 N1 -1(3) . .
N3 C2 C5 N1 -179.2(19) . .
N2 C2 C5 C4 177.1(19) . .
N3 C2 C5 C4 -1(4) . .
N4 C4 C5 N1 -177(2) . .
S1 C4 C5 N1 0(4) . .
N4 C4 C5 C2 6(4) . .
S1 C4 C5 C2 -177.7(18) . .
N4 C4 S1 C6 4(2) . .
C5 C4 S1 C6 -173(2) . .
N5 C7 N6 C11 -4(2) 2_474 .
N5 C7 N6 Zn2 175.1(11) 2_474 .
N5 C8 N7 C9 176.4(15) 2_474 .
C11 C8 N7 C9 0(2) . .
C8 N7 C9 N8 -4(3) . .
N7 C9 N8 C10 4(3) . .
C9 N8 C10 C11 0(3) . .
C9 N8 C10 S2 -178.3(13) . .
N8 C10 C11 N6 -176.5(15) . .
S2 C10 C11 N6 2(3) . .
N8 C10 C11 C8 -4(2) . .
S2 C10 C11 C8 174.4(10) . .
C7 N6 C11 C10 174.2(19) . .
Zn2 N6 C11 C10 -4(3) . .
C7 N6 C11 C8 1.2(16) . .
Zn2 N6 C11 C8 -177.2(10) . .
N7 C8 C11 C10 4(2) . .
N5 C8 C11 C10 -173.1(13) 2_474 .
N7 C8 C11 N6 178.7(12) . .
N5 C8 C11 N6 1.3(15) 2_474 .
C11 C10 S2 C12 -167.6(15) . .
N8 C10 S2 C12 10.9(17) . .
C17 N9 C13 N10 -3(3) . .
Zn2 N9 C13 N10 169.8(14) . .
N9 C13 N10 C14 2(2) . .
N9 C13 N10 Zn1 -179.3(14) . 1_545
C13 N10 C14 N11 -177(2) . .
Zn1 N10 C14 N11 4(3) 1_545 .
C13 N10 C14 C17 0(2) . .
Zn1 N10 C14 C17 -178.6(14) 1_545 .
N10 C14 N11 C15 -174(2) . .
C17 C14 N11 C15 10(4) . .
C14 N11 C15 N12 -10(4) . .
N11 C15 N12 C16 3(4) . .
C15 N12 C16 C17 5(4) . .
C15 N12 C16 S3 173(2) . .
C13 N9 C17 C16 180(3) . .
Zn2 N9 C17 C16 8(4) . .
C13 N9 C17 C14 3(3) . .
Zn2 N9 C17 C14 -168.9(13) . .
N12 C16 C17 N9 178(2) . .
S3 C16 C17 N9 10(4) . .
N12 C16 C17 C14 -5(3) . .
S3 C16 C17 C14 -173.0(17) . .
N11 C14 C17 N9 175(2) . .
N10 C14 C17 N9 -2(3) . .
N11 C14 C17 C16 -3(4) . .
N10 C14 C17 C16 -179.7(19) . .
N12 C16 S3 C18 18(2) . .
C17 C16 S3 C18 -174(2) . .
Zn1 O1 C19 N13 -175.0(13) . .
O1 C19 N13 C21 -5(3) . .
O1 C19 N13 C20 180(2) . .
Zn2 O3 N14 O4 -2.1(19) . .
Zn2 O3 N14 O5 178.7(15) . .
